data_2012906
loop_
_publ_author_name
'Yilmaz, Veysel T.'
'Guney, Serkan'
'Andac, Omer'
'Harrison, William T. A.'

_publ_section_title
;
 Bis(2-pyridylmethanol)bis(saccharinato)zinc(II) and -cadmium(II) at
 120K: three-dimensional structures containing both <i>N</i>-and
 <i>O</i>-coordinated ambidentate saccharinate ligands
;
_journal_issue 8
_journal_name_full 'Acta Crystallographica Section C'
_journal_page_first m427
_journal_page_last m430
_journal_paper_doi 10.1107/S0108270102010491
_journal_volume 58
_journal_year 2002
_chemical_formula_iupac '[Cd (C7 H4 N O3 S)2 (C6 H7 N1 O1)2]'
_chemical_formula_moiety 'C26 H22 Cd N4 O8 S2'
_chemical_formula_sum 'C26 H22 Cd N4 O8 S2'
_chemical_formula_weight 695.00
_chemical_name_systematic
;
Bis(2-pyridylmethanol)bis(saccharinato)cadmium(II)
;
_space_group_IT_number 2
_symmetry_cell_setting triclinic
_symmetry_space_group_name_Hall '-P 1'
_symmetry_space_group_name_H-M 'P -1'
_atom_sites_solution_hydrogens mixed
_atom_sites_solution_primary direct
_atom_sites_solution_secondary difmap
_audit_creation_method SHELXL-97
_cell_angle_alpha 99.8079(6)
_cell_angle_beta 96.5191(5)
_cell_angle_gamma 95.1327(5)
_cell_formula_units_Z 2
_cell_length_a 8.75160(10)
_cell_length_b 11.45470(10)
_cell_length_c 13.5442(2)
_cell_measurement_reflns_used 24147
_cell_measurement_temperature 120(2)
_cell_measurement_theta_max 27.48
_cell_measurement_theta_min 2.92
_cell_volume 1321.03(3)
_computing_cell_refinement 'DENZO (Otwinowski & Minor, 1997)'
_computing_data_collection 'COLLECT (Hooft, 1998)'
_computing_data_reduction DENZO
_computing_molecular_graphics 'ORTEP-3 for Windows (Farrugia, 1997)'
_computing_publication_material SHELXL97
_computing_structure_refinement 'SHELXL97 (Sheldrick, 1997)'
_computing_structure_solution 'SIR97 (Altomare et al.,1999)'
_diffrn_ambient_temperature 120(2)
_diffrn_detector_area_resol_mean 9.091
_diffrn_measured_fraction_theta_full 0.972
_diffrn_measured_fraction_theta_max 0.972
_diffrn_measurement_device_type 'Enraf Nonius KappaCCD area-detector'
_diffrn_measurement_method '\f and \w scans to fill Ewald sphere'
_diffrn_radiation_monochromator graphite
_diffrn_radiation_source 'Enraf Nonius FR591 rotating anode'
_diffrn_radiation_type MoK\a
_diffrn_radiation_wavelength 0.71073
_diffrn_reflns_av_R_equivalents 0.0486
_diffrn_reflns_av_sigmaI/netI 0.0390
_diffrn_reflns_limit_h_max 11
_diffrn_reflns_limit_h_min -11
_diffrn_reflns_limit_k_max 14
_diffrn_reflns_limit_k_min -14
_diffrn_reflns_limit_l_max 17
_diffrn_reflns_limit_l_min -16
_diffrn_reflns_number 18640
_diffrn_reflns_theta_full 27.49
_diffrn_reflns_theta_max 27.49
_diffrn_reflns_theta_min 2.98
_diffrn_standards_decay_% 0
_diffrn_standards_interval_count 0
_diffrn_standards_number 0
_exptl_absorpt_coefficient_mu 1.044
_exptl_absorpt_correction_T_max 0.812
_exptl_absorpt_correction_T_min 0.738
_exptl_absorpt_correction_type multi-scan
_exptl_absorpt_process_details '(Blessing, 1995)'
_exptl_crystal_colour colourless
_exptl_crystal_density_diffrn 1.747
_exptl_crystal_density_meas ?
_exptl_crystal_density_method 'not measured'
_exptl_crystal_description block
_exptl_crystal_F_000 700
_exptl_crystal_size_max 0.35
_exptl_crystal_size_mid 0.25
_exptl_crystal_size_min 0.20
_refine_diff_density_max 0.397
_refine_diff_density_min -0.846
_refine_ls_extinction_method none
_refine_ls_goodness_of_fit_ref 1.055
_refine_ls_hydrogen_treatment constr
_refine_ls_matrix_type full
_refine_ls_number_parameters 376
_refine_ls_number_reflns 5886
_refine_ls_number_restraints 2
_refine_ls_restrained_S_all 1.055
_refine_ls_R_factor_all 0.0308
_refine_ls_R_factor_gt 0.0274
_refine_ls_shift/su_max 0.001
_refine_ls_shift/su_mean 0.000
_refine_ls_structure_factor_coef Fsqd
_refine_ls_weighting_details 'calc w = 1/[\s^2^(Fo^2^)+(0.0261P)^2^+1.0424P] where P = (Fo^2^+2Fc^2^)/3'
_refine_ls_weighting_scheme calc
_refine_ls_wR_factor_gt 0.0648
_refine_ls_wR_factor_ref 0.0664
_reflns_number_gt 5437
_reflns_number_total 5886
_reflns_threshold_expression I>2\s(I)
_cod_data_source_file tr1032.cif
_cod_data_source_block II
_cod_depositor_comments
;
The following automatic conversions were performed:
'_symmetry_cell_setting' value 'Triclinic' changed to 'triclinic'
according to '/home/saulius/struct/CIF-dictionaries/cif_core.dic'
dictionary named 'cif_core.dic' version 2.4.1 from 2010-06-29.

Automatic conversion script
Id: cif_fix_enum 1527 2010-12-29 10:47:43Z saulius 

The following automatic conversions were performed:

'_symmetry_cell_setting' value 'Triclinic' changed to 'triclinic'
according to /home/saulius/struct/CIF-dictionaries/cif_core.dic
dictionary named 'cif_core.dic' version 2.4.1 from 2010-06-29.

Automatic conversion script
Id: cif_fix_values 1715 2011-07-08 13:25:40Z adriana 

The following automatic conversions were performed:

'_exptl_crystal_density_meas' value 'not measured' was changed to '?'
- the value is perceived as not measured.

Automatic conversion script
Id: cif_fix_values 3008 2015-01-20 13:52:24Z robertas 
;
_cod_database_code 2012906
_cod_database_fobs_code 2012906

loop_
_symmetry_equiv_pos_as_xyz
'x, y, z'
'-x, -y, -z'

loop_
_atom_site_label
_atom_site_fract_x
_atom_site_fract_y
_atom_site_fract_z
_atom_site_U_iso_or_equiv
_atom_site_adp_type
_atom_site_calc_flag
_atom_site_refinement_flags
_atom_site_occupancy
_atom_site_disorder_assembly
_atom_site_disorder_group
_atom_site_type_symbol
Cd1 0.383860(15) 0.289946(12) 0.224030(10) 0.01435(6) Uani d . 1 . . Cd
O1 0.52788(17) 0.35684(13) 0.10290(11) 0.0185(3) Uani d D 1 . . O
H1O 0.474(2) 0.4068(18) 0.0829(19) 0.022 Uiso d D 1 . . H
O2 0.59897(16) 0.19382(13) 0.28767(11) 0.0183(3) Uani d D 1 . . O
H2O 0.554(3) 0.1342(16) 0.3058(19) 0.022 Uiso d D 1 . . H
N1 0.34002(18) 0.14766(14) 0.07946(12) 0.0138(3) Uani d . 1 . . N
N2 0.53985(18) 0.42437(14) 0.34415(12) 0.0146(3) Uani d . 1 . . N
C1 0.2287(2) 0.05520(17) 0.06548(15) 0.0161(4) Uani d . 1 . . C
H1 0.1693 0.0466 0.1188 0.019 Uiso calc R 1 . . H
C2 0.1972(2) -0.02729(18) -0.02279(16) 0.0178(4) Uani d . 1 . . C
H2 0.1178 -0.0916 -0.0304 0.021 Uiso calc R 1 . . H
C3 0.2844(2) -0.01428(19) -0.10073(16) 0.0205(4) Uani d . 1 . . C
H3 0.2661 -0.0702 -0.1624 0.025 Uiso calc R 1 . . H
C4 0.3979(2) 0.08090(18) -0.08736(16) 0.0183(4) Uani d . 1 . . C
H4 0.4583 0.0915 -0.1398 0.022 Uiso calc R 1 . . H
C5 0.4227(2) 0.16113(17) 0.00404(15) 0.0141(4) Uani d . 1 . . C
C6 0.5484(2) 0.26559(18) 0.02194(16) 0.0179(4) Uani d . 1 . . C
H6A 0.6502 0.2364 0.0367 0.021 Uiso calc R 1 . . H
H6B 0.5492 0.2995 -0.0406 0.021 Uiso calc R 1 . . H
C7 0.5122(2) 0.53910(18) 0.36433(16) 0.0167(4) Uani d . 1 . . C
H7 0.4261 0.5633 0.3268 0.020 Uiso calc R 1 . . H
C8 0.6033(2) 0.62260(18) 0.43697(16) 0.0176(4) Uani d . 1 . . C
H8 0.5795 0.7026 0.4504 0.021 Uiso calc R 1 . . H
C9 0.7312(2) 0.58764(18) 0.49053(15) 0.0177(4) Uani d . 1 . . C
H9 0.7966 0.6433 0.5413 0.021 Uiso calc R 1 . . H
C10 0.7614(2) 0.47049(18) 0.46842(15) 0.0174(4) Uani d . 1 . . C
H10 0.8492 0.4449 0.5031 0.021 Uiso calc R 1 . . H
C11 0.6626(2) 0.39011(17) 0.39519(15) 0.0144(4) Uani d . 1 . . C
C12 0.6916(2) 0.26099(18) 0.37513(16) 0.0191(4) Uani d . 1 . . C
H12A 0.8020 0.2564 0.3671 0.023 Uiso calc R 1 . . H
H12B 0.6706 0.2250 0.4344 0.023 Uiso calc R 1 . . H
S1 0.35988(6) -0.11532(4) 0.33596(4) 0.02063(12) Uani d . 1 . . S
N3 0.3866(2) 0.02229(15) 0.31852(13) 0.0181(4) Uani d . 1 . . N
O3 0.24371(17) 0.18041(13) 0.31316(11) 0.0200(3) Uani d . 1 . . O
O4 0.4498(2) -0.13017(15) 0.42793(14) 0.0327(4) Uani d . 1 . . O
O5 0.3788(2) -0.19639(14) 0.24603(14) 0.0325(4) Uani d . 1 . . O
C13 0.2576(2) 0.07537(18) 0.32498(15) 0.0159(4) Uani d . 1 . . C
C14 0.1230(2) -0.00286(19) 0.34535(16) 0.0197(4) Uani d . 1 . . C
C15 -0.0249(3) 0.0262(2) 0.35524(19) 0.0290(5) Uani d . 1 . . C
H15 -0.0519 0.1036 0.3499 0.035 Uiso calc R 1 . . H
C16 -0.1327(3) -0.0615(3) 0.3732(2) 0.0392(6) Uani d . 1 . . C
H16 -0.2349 -0.0439 0.3816 0.047 Uiso calc R 1 . . H
C17 -0.0926(3) -0.1747(3) 0.3789(2) 0.0411(7) Uani d . 1 . . C
H17 -0.1689 -0.2339 0.3898 0.049 Uiso calc R 1 . . H
C18 0.0566(3) -0.2037(2) 0.36918(18) 0.0314(5) Uani d . 1 . . C
H18 0.0843 -0.2811 0.3738 0.038 Uiso calc R 1 . . H
C19 0.1622(3) -0.11500(19) 0.35246(16) 0.0209(4) Uani d . 1 . . C
S2 0.01977(5) 0.38779(4) 0.21705(4) 0.01421(10) Uani d . 1 . . S
N4 0.19338(19) 0.40329(15) 0.18416(13) 0.0160(3) Uani d . 1 . . N
O6 0.33053(17) 0.52036(13) 0.09539(12) 0.0234(3) Uani d . 1 . . O
O7 -0.06543(17) 0.27863(13) 0.16268(12) 0.0233(3) Uani d . 1 . . O
O8 0.02562(17) 0.40667(14) 0.32496(11) 0.0211(3) Uani d . 1 . . O
C20 0.2130(2) 0.49513(18) 0.13289(15) 0.0172(4) Uani d . 1 . . C
C21 0.0747(2) 0.56276(18) 0.12757(15) 0.0161(4) Uani d . 1 . . C
C22 0.0566(3) 0.66502(19) 0.08748(17) 0.0215(4) Uani d . 1 . . C
H22 0.1367 0.7005 0.0567 0.026 Uiso calc R 1 . . H
C23 -0.0824(3) 0.7140(2) 0.09372(18) 0.0254(5) Uani d . 1 . . C
H23 -0.0976 0.7841 0.0669 0.030 Uiso calc R 1 . . H
C24 -0.2000(3) 0.6619(2) 0.13873(19) 0.0264(5) Uani d . 1 . . C
H24 -0.2936 0.6976 0.1426 0.032 Uiso calc R 1 . . H
C25 -0.1830(2) 0.55904(19) 0.17800(17) 0.0214(4) Uani d . 1 . . C
H25 -0.2631 0.5226 0.2081 0.026 Uiso calc R 1 . . H
C26 -0.0439(2) 0.51231(17) 0.17117(15) 0.0155(4) Uani d . 1 . . C

loop_
_atom_site_aniso_label
_atom_site_aniso_U_11
_atom_site_aniso_U_22
_atom_site_aniso_U_33
_atom_site_aniso_U_12
_atom_site_aniso_U_13
_atom_site_aniso_U_23
Cd1 0.01617(8) 0.01129(8) 0.01493(9) -0.00037(5) 0.00189(6) 0.00160(6)
O1 0.0198(7) 0.0134(7) 0.0227(8) 0.0003(5) 0.0044(6) 0.0045(6)
O2 0.0196(7) 0.0118(7) 0.0224(8) 0.0004(6) 0.0042(6) -0.0006(6)
N1 0.0132(8) 0.0128(8) 0.0154(8) 0.0021(6) 0.0015(6) 0.0027(6)
N2 0.0140(8) 0.0135(8) 0.0158(8) 0.0001(6) 0.0029(6) 0.0017(7)
C1 0.0159(9) 0.0139(9) 0.0187(10) 0.0008(7) 0.0034(8) 0.0030(8)
C2 0.0155(10) 0.0134(9) 0.0227(10) 0.0012(7) -0.0010(8) 0.0007(8)
C3 0.0241(11) 0.0186(10) 0.0174(10) 0.0079(8) -0.0006(8) -0.0015(8)
C4 0.0197(10) 0.0204(10) 0.0167(10) 0.0078(8) 0.0045(8) 0.0047(8)
C5 0.0117(9) 0.0141(9) 0.0180(10) 0.0045(7) 0.0023(7) 0.0052(8)
C6 0.0166(10) 0.0168(10) 0.0215(10) 0.0015(8) 0.0063(8) 0.0047(8)
C7 0.0162(9) 0.0144(9) 0.0203(10) 0.0031(7) 0.0044(8) 0.0035(8)
C8 0.0205(10) 0.0116(9) 0.0207(10) 0.0005(7) 0.0073(8) 0.0010(8)
C9 0.0187(10) 0.0167(10) 0.0164(10) -0.0024(8) 0.0027(8) 0.0010(8)
C10 0.0178(10) 0.0182(10) 0.0160(10) 0.0005(8) 0.0006(8) 0.0043(8)
C11 0.0139(9) 0.0151(9) 0.0153(9) 0.0005(7) 0.0062(7) 0.0035(8)
C12 0.0191(10) 0.0140(10) 0.0240(11) 0.0031(8) 0.0004(8) 0.0037(8)
S1 0.0264(3) 0.0119(2) 0.0240(3) 0.00258(19) 0.0034(2) 0.0043(2)
N3 0.0203(9) 0.0126(8) 0.0222(9) 0.0012(7) 0.0037(7) 0.0053(7)
O3 0.0254(8) 0.0144(7) 0.0237(8) 0.0041(6) 0.0090(6) 0.0082(6)
O4 0.0386(10) 0.0239(9) 0.0363(10) 0.0085(7) -0.0059(8) 0.0120(8)
O5 0.0425(10) 0.0187(8) 0.0363(9) 0.0034(7) 0.0147(8) -0.0016(7)
C13 0.0215(10) 0.0150(10) 0.0115(9) 0.0026(8) 0.0020(7) 0.0027(8)
C14 0.0222(10) 0.0207(10) 0.0176(10) -0.0005(8) 0.0056(8) 0.0069(8)
C15 0.0236(11) 0.0325(13) 0.0331(13) 0.0017(10) 0.0083(10) 0.0102(11)
C16 0.0244(13) 0.0492(17) 0.0455(16) -0.0037(11) 0.0134(11) 0.0115(13)
C17 0.0367(15) 0.0456(16) 0.0390(15) -0.0198(12) 0.0113(12) 0.0105(13)
C18 0.0433(14) 0.0230(12) 0.0263(12) -0.0110(10) 0.0048(10) 0.0071(10)
C19 0.0266(11) 0.0199(10) 0.0160(10) -0.0027(8) 0.0046(8) 0.0045(8)
S2 0.0140(2) 0.0131(2) 0.0152(2) -0.00044(17) 0.00057(18) 0.00373(18)
N4 0.0152(8) 0.0143(8) 0.0200(9) 0.0024(6) 0.0048(7) 0.0057(7)
O6 0.0247(8) 0.0174(7) 0.0325(9) 0.0039(6) 0.0152(7) 0.0084(7)
O7 0.0233(8) 0.0146(7) 0.0294(8) -0.0051(6) -0.0015(6) 0.0034(6)
O8 0.0216(7) 0.0282(8) 0.0152(7) 0.0052(6) 0.0041(6) 0.0069(6)
C20 0.0228(10) 0.0119(9) 0.0168(10) 0.0013(8) 0.0043(8) 0.0020(8)
C21 0.0191(10) 0.0138(9) 0.0145(9) 0.0004(7) 0.0000(8) 0.0018(8)
C22 0.0252(11) 0.0181(10) 0.0223(11) 0.0013(8) 0.0030(9) 0.0072(9)
C23 0.0256(11) 0.0215(11) 0.0311(12) 0.0044(9) -0.0018(9) 0.0133(10)
C24 0.0171(10) 0.0259(12) 0.0362(13) 0.0050(9) -0.0035(9) 0.0091(10)
C25 0.0154(10) 0.0212(11) 0.0261(11) -0.0015(8) -0.0014(8) 0.0052(9)
C26 0.0176(10) 0.0124(9) 0.0149(9) -0.0008(7) -0.0039(7) 0.0032(8)

loop_
_atom_type_symbol
_atom_type_description
_atom_type_scat_dispersion_real
_atom_type_scat_dispersion_imag
_atom_type_scat_source
C C 0.0033 0.0016 'International Tables Vol C Tables 4.2.6.8 and 6.1.1.4'
H H 0.0000 0.0000 'International Tables Vol C Tables 4.2.6.8 and 6.1.1.4'
N N 0.0061 0.0033 'International Tables Vol C Tables 4.2.6.8 and 6.1.1.4'
O O 0.0106 0.0060 'International Tables Vol C Tables 4.2.6.8 and 6.1.1.4'
S S 0.1246 0.1234 'International Tables Vol C Tables 4.2.6.8 and 6.1.1.4'
Cd Cd -0.8075 1.2024 'International Tables Vol C Tables 4.2.6.8 and 6.1.1.4'

loop_
_geom_angle_atom_site_label_1
_geom_angle_atom_site_label_2
_geom_angle_atom_site_label_3
_geom_angle
_geom_angle_publ_flag
O3 Cd1 N2 104.10(6) yes
O3 Cd1 N4 95.69(6) yes
N2 Cd1 N4 100.16(6) yes
O3 Cd1 N1 94.13(6) yes
N2 Cd1 N1 152.70(6) yes
N4 Cd1 N1 98.02(6) yes
O3 Cd1 O1 165.28(5) yes
N2 Cd1 O1 87.82(5) yes
N4 Cd1 O1 90.56(6) yes
N1 Cd1 O1 71.76(5) yes
O3 Cd1 O2 84.99(5) yes
N2 Cd1 O2 71.37(5) yes
N4 Cd1 O2 171.35(5) yes
N1 Cd1 O2 90.52(5) yes
O1 Cd1 O2 90.83(5) yes
C6 O1 Cd1 114.12(11) ?
C6 O1 H1O 111.5(18) ?
Cd1 O1 H1O 101.9(18) ?
C12 O2 Cd1 114.62(11) ?
C12 O2 H2O 106.5(18) ?
Cd1 O2 H2O 102.4(17) ?
C5 N1 C1 118.86(17) ?
C5 N1 Cd1 118.50(13) ?
C1 N1 Cd1 122.53(13) ?
C11 N2 C7 119.03(17) ?
C11 N2 Cd1 119.85(13) ?
C7 N2 Cd1 121.12(13) ?
N1 C1 C2 122.78(19) ?
N1 C1 H1 118.6 ?
C2 C1 H1 118.6 ?
C1 C2 C3 118.41(19) ?
C1 C2 H2 120.8 ?
C3 C2 H2 120.8 ?
C4 C3 C2 119.18(19) ?
C4 C3 H3 120.4 ?
C2 C3 H3 120.4 ?
C3 C4 C5 119.14(19) ?
C3 C4 H4 120.4 ?
C5 C4 H4 120.4 ?
N1 C5 C4 121.61(18) ?
N1 C5 C6 117.86(17) ?
C4 C5 C6 120.51(18) ?
O1 C6 C5 112.82(16) ?
O1 C6 H6A 109.0 ?
C5 C6 H6A 109.0 ?
O1 C6 H6B 109.0 ?
C5 C6 H6B 109.0 ?
H6A C6 H6B 107.8 ?
N2 C7 C8 122.71(19) ?
N2 C7 H7 118.6 ?
C8 C7 H7 118.6 ?
C7 C8 C9 118.61(19) ?
C7 C8 H8 120.7 ?
C9 C8 H8 120.7 ?
C10 C9 C8 118.68(19) ?
C10 C9 H9 120.7 ?
C8 C9 H9 120.7 ?
C9 C10 C11 119.66(19) ?
C9 C10 H10 120.2 ?
C11 C10 H10 120.2 ?
N2 C11 C10 121.28(18) ?
N2 C11 C12 119.30(17) ?
C10 C11 C12 119.39(18) ?
O2 C12 C11 113.12(17) ?
O2 C12 H12A 109.0 ?
C11 C12 H12A 109.0 ?
O2 C12 H12B 109.0 ?
C11 C12 H12B 109.0 ?
H12A C12 H12B 107.8 ?
O5 S1 O4 116.24(11) ?
O5 S1 N3 110.33(10) ?
O4 S1 N3 110.90(10) ?
O5 S1 C19 111.05(10) ?
O4 S1 C19 110.21(11) ?
N3 S1 C19 96.35(10) ?
C13 N3 S1 111.22(14) ?
C13 O3 Cd1 127.37(13) ?
O3 C13 N3 125.08(19) ?
O3 C13 C14 120.79(18) ?
N3 C13 C14 114.11(18) ?
C19 C14 C15 121.3(2) ?
C19 C14 C13 111.18(18) ?
C15 C14 C13 127.5(2) ?
C14 C15 C16 117.7(2) ?
C14 C15 H15 121.2 ?
C16 C15 H15 121.2 ?
C17 C16 C15 120.6(2) ?
C17 C16 H16 119.7 ?
C15 C16 H16 119.7 ?
C16 C17 C18 121.6(2) ?
C16 C17 H17 119.2 ?
C18 C17 H17 119.2 ?
C19 C18 C17 116.8(2) ?
C19 C18 H18 121.6 ?
C17 C18 H18 121.6 ?
C14 C19 C18 122.0(2) ?
C14 C19 S1 107.12(15) ?
C18 C19 S1 130.9(2) ?
O7 S2 O8 115.89(9) ?
O7 S2 N4 110.70(9) ?
O8 S2 N4 111.05(9) ?
O7 S2 C26 111.63(9) ?
O8 S2 C26 109.91(9) ?
N4 S2 C26 95.90(9) ?
C20 N4 S2 112.15(14) ?
C20 N4 Cd1 123.66(13) ?
S2 N4 Cd1 124.16(9) ?
O6 C20 N4 124.38(19) ?
O6 C20 C21 123.48(19) ?
N4 C20 C21 112.15(17) ?
C26 C21 C22 120.01(19) ?
C26 C21 C20 111.67(18) ?
C22 C21 C20 128.31(19) ?
C21 C22 C23 117.9(2) ?
C21 C22 H22 121.1 ?
C23 C22 H22 121.1 ?
C22 C23 C24 121.1(2) ?
C22 C23 H23 119.5 ?
C24 C23 H23 119.5 ?
C25 C24 C23 121.2(2) ?
C25 C24 H24 119.4 ?
C23 C24 H24 119.4 ?
C26 C25 C24 116.6(2) ?
C26 C25 H25 121.7 ?
C24 C25 H25 121.7 ?
C25 C26 C21 123.19(19) ?
C25 C26 S2 128.80(16) ?
C21 C26 S2 107.97(15) ?

loop_
_geom_bond_atom_site_label_1
_geom_bond_atom_site_label_2
_geom_bond_site_symmetry_2
_geom_bond_distance
_geom_bond_publ_flag
Cd1 O3 . 2.2612(14) yes
Cd1 N2 . 2.2688(16) yes
Cd1 N4 . 2.2755(17) yes
Cd1 N1 . 2.2952(16) yes
Cd1 O1 . 2.3648(14) yes
Cd1 O2 . 2.4136(15) yes
O1 C6 . 1.420(2) ?
O1 H1O . 0.833(10) ?
O2 C12 . 1.418(2) ?
O2 H2O . 0.843(10) ?
N1 C5 . 1.339(3) ?
N1 C1 . 1.346(2) ?
N2 C11 . 1.336(3) ?
N2 C7 . 1.345(3) ?
C1 C2 . 1.375(3) ?
C1 H1 . 0.9500 ?
C2 C3 . 1.391(3) ?
C2 H2 . 0.9500 ?
C3 C4 . 1.381(3) ?
C3 H3 . 0.9500 ?
C4 C5 . 1.393(3) ?
C4 H4 . 0.9500 ?
C5 C6 . 1.519(3) ?
C6 H6A . 0.9900 ?
C6 H6B . 0.9900 ?
C7 C8 . 1.372(3) ?
C7 H7 . 0.9500 ?
C8 C9 . 1.391(3) ?
C8 H8 . 0.9500 ?
C9 C10 . 1.380(3) ?
C9 H9 . 0.9500 ?
C10 C11 . 1.390(3) ?
C10 H10 . 0.9500 ?
C11 C12 . 1.507(3) ?
C12 H12A . 0.9900 ?
C12 H12B . 0.9900 ?
S1 O5 . 1.4357(17) ?
S1 O4 . 1.4400(17) ?
S1 N3 . 1.6336(17) ?
S1 C19 . 1.770(2) ?
N3 C13 . 1.334(3) ?
O3 C13 . 1.255(2) ?
C13 C14 . 1.495(3) ?
C14 C19 . 1.375(3) ?
C14 C15 . 1.380(3) ?
C15 C16 . 1.388(3) ?
C15 H15 . 0.9500 ?
C16 C17 . 1.385(4) ?
C16 H16 . 0.9500 ?
C17 C18 . 1.391(4) ?
C17 H17 . 0.9500 ?
C18 C19 . 1.377(3) ?
C18 H18 . 0.9500 ?
S2 O7 . 1.4340(15) ?
S2 O8 . 1.4349(15) ?
S2 N4 . 1.6343(17) ?
S2 C26 . 1.760(2) ?
N4 C20 . 1.365(3) ?
O6 C20 . 1.231(2) ?
C20 C21 . 1.496(3) ?
C21 C26 . 1.381(3) ?
C21 C22 . 1.386(3) ?
C22 C23 . 1.390(3) ?
C22 H22 . 0.9500 ?
C23 C24 . 1.394(3) ?
C23 H23 . 0.9500 ?
C24 C25 . 1.386(3) ?
C24 H24 . 0.9500 ?
C25 C26 . 1.379(3) ?
C25 H25 . 0.9500 ?

loop_
_geom_hbond_atom_site_label_D
_geom_hbond_atom_site_label_H
_geom_hbond_atom_site_label_A
_geom_hbond_site_symmetry_A
_geom_hbond_distance_DH
_geom_hbond_distance_HA
_geom_hbond_distance_DA
_geom_hbond_angle_DHA
O1 H1O O6 . 0.833(10) 1.889(14) 2.666(2) 155(3)
O2 H2O N3 . 0.843(10) 1.904(13) 2.700(2) 157(2)
C6 H6B O6 2_665 0.99 2.50 3.302(2) 138
C8 H8 O4 1_565 0.95 2.36 3.256(3) 158
C12 H12B O4 2_656 0.99 2.59 3.560(3) 167

loop_
_geom_torsion_atom_site_label_1
_geom_torsion_atom_site_label_2
_geom_torsion_atom_site_label_3
_geom_torsion_atom_site_label_4
_geom_torsion
O3 Cd1 O1 C6 -0.4(3)
N2 Cd1 O1 C6 144.15(13)
N4 Cd1 O1 C6 -115.71(13)
N1 Cd1 O1 C6 -17.45(12)
O2 Cd1 O1 C6 72.83(13)
O3 Cd1 O2 C12 -96.36(13)
N2 Cd1 O2 C12 10.36(13)
N1 Cd1 O2 C12 169.54(13)
O1 Cd1 O2 C12 97.78(13)
O3 Cd1 N1 C5 -168.86(14)
N2 Cd1 N1 C5 -36.6(2)
N4 Cd1 N1 C5 94.79(14)
O1 Cd1 N1 C5 6.86(13)
O2 Cd1 N1 C5 -83.84(14)
O3 Cd1 N1 C1 15.02(15)
N2 Cd1 N1 C1 147.27(15)
N4 Cd1 N1 C1 -81.33(15)
O1 Cd1 N1 C1 -169.26(16)
O2 Cd1 N1 C1 100.04(15)
O3 Cd1 N2 C11 75.63(15)
N4 Cd1 N2 C11 174.19(14)
N1 Cd1 N2 C11 -54.8(2)
O1 Cd1 N2 C11 -95.64(14)
O2 Cd1 N2 C11 -4.03(13)
O3 Cd1 N2 C7 -105.21(15)
N4 Cd1 N2 C7 -6.66(16)
N1 Cd1 N2 C7 124.35(16)
O1 Cd1 N2 C7 83.52(15)
O2 Cd1 N2 C7 175.13(16)
C5 N1 C1 C2 0.8(3)
Cd1 N1 C1 C2 176.95(15)
N1 C1 C2 C3 0.0(3)
C1 C2 C3 C4 -0.6(3)
C2 C3 C4 C5 0.3(3)
C1 N1 C5 C4 -1.1(3)
Cd1 N1 C5 C4 -177.38(14)
C1 N1 C5 C6 -179.55(17)
Cd1 N1 C5 C6 4.2(2)
C3 C4 C5 N1 0.5(3)
C3 C4 C5 C6 178.94(18)
Cd1 O1 C6 C5 25.0(2)
N1 C5 C6 O1 -19.9(3)
C4 C5 C6 O1 161.67(18)
C11 N2 C7 C8 -1.4(3)
Cd1 N2 C7 C8 179.46(15)
N2 C7 C8 C9 1.3(3)
C7 C8 C9 C10 0.0(3)
C8 C9 C10 C11 -1.2(3)
C7 N2 C11 C10 0.1(3)
Cd1 N2 C11 C10 179.27(14)
C7 N2 C11 C12 178.22(18)
Cd1 N2 C11 C12 -2.6(2)
C9 C10 C11 N2 1.2(3)
C9 C10 C11 C12 -176.92(18)
Cd1 O2 C12 C11 -14.8(2)
N2 C11 C12 O2 12.0(3)
C10 C11 C12 O2 -169.85(17)
O5 S1 N3 C13 116.15(16)
O4 S1 N3 C13 -113.60(16)
C19 S1 N3 C13 0.89(16)
N2 Cd1 O3 C13 -106.71(17)
N4 Cd1 O3 C13 151.30(17)
N1 Cd1 O3 C13 52.80(17)
O1 Cd1 O3 C13 36.6(3)
O2 Cd1 O3 C13 -37.36(17)
Cd1 O3 C13 N3 24.8(3)
Cd1 O3 C13 C14 -153.41(14)
S1 N3 C13 O3 -178.79(17)
S1 N3 C13 C14 -0.4(2)
O3 C13 C14 C19 178.01(19)
N3 C13 C14 C19 -0.4(3)
O3 C13 C14 C15 -1.1(3)
N3 C13 C14 C15 -179.5(2)
C19 C14 C15 C16 0.3(4)
C13 C14 C15 C16 179.4(2)
C14 C15 C16 C17 -1.2(4)
C15 C16 C17 C18 1.4(4)
C16 C17 C18 C19 -0.7(4)
C15 C14 C19 C18 0.3(3)
C13 C14 C19 C18 -178.8(2)
C15 C14 C19 S1 -179.86(19)
C13 C14 C19 S1 1.0(2)
C17 C18 C19 C14 -0.2(4)
C17 C18 C19 S1 -179.92(19)
O5 S1 C19 C14 -115.77(16)
O4 S1 C19 C14 113.95(16)
N3 S1 C19 C14 -1.10(17)
O5 S1 C19 C18 64.0(2)
O4 S1 C19 C18 -66.3(2)
N3 S1 C19 C18 178.7(2)
O7 S2 N4 C20 112.26(15)
O8 S2 N4 C20 -117.54(15)
C26 S2 N4 C20 -3.54(16)
O7 S2 N4 Cd1 -69.91(13)
O8 S2 N4 Cd1 60.29(13)
C26 S2 N4 Cd1 174.29(11)
O3 Cd1 N4 C20 176.09(16)
N2 Cd1 N4 C20 70.63(16)
N1 Cd1 N4 C20 -88.92(16)
O1 Cd1 N4 C20 -17.26(16)
O3 Cd1 N4 S2 -1.50(12)
N2 Cd1 N4 S2 -106.96(11)
N1 Cd1 N4 S2 93.50(11)
O1 Cd1 N4 S2 165.15(11)
S2 N4 C20 O6 -175.79(17)
Cd1 N4 C20 O6 6.4(3)
S2 N4 C20 C21 4.4(2)
Cd1 N4 C20 C21 -173.41(12)
O6 C20 C21 C26 177.0(2)
N4 C20 C21 C26 -3.3(2)
O6 C20 C21 C22 -4.2(3)
N4 C20 C21 C22 175.6(2)
C26 C21 C22 C23 0.5(3)
C20 C21 C22 C23 -178.3(2)
C21 C22 C23 C24 -0.1(3)
C22 C23 C24 C25 -0.6(4)
C23 C24 C25 C26 0.7(3)
C24 C25 C26 C21 -0.3(3)
C24 C25 C26 S2 177.19(17)
C22 C21 C26 C25 -0.4(3)
C20 C21 C26 C25 178.60(19)
C22 C21 C26 S2 -178.27(16)
C20 C21 C26 S2 0.7(2)
O7 S2 C26 C25 68.7(2)
O8 S2 C26 C25 -61.3(2)
N4 S2 C26 C25 -176.2(2)
O7 S2 C26 C21 -113.49(15)
O8 S2 C26 C21 116.48(15)
N4 S2 C26 C21 1.55(15)
